data_4117543
loop_
_publ_author_name
'Gonca Seber'
'Rafael S. Freitas'
'Joel T. Mague'
'Armando Paduan-Filho'
'Xavier Gratens'
'Valdir Bindilatti'
'Nei Fernandes Oliveira'
'Naoki Yoshioka'
'Paul M. Lahti'

_publ_contact_author_address
;Dept of Chemistry
University of Massachusetts
Amherst, MA 01003 USA
;
_publ_contact_author_email lahti@chem.umass.edu
_publ_contact_author_name 'Paul M. Lahti'
_publ_section_title
;
 Magnetic Tuning of All-Organic Binary Alloys between Two Stable Radicals
;
_journal_name_full 'Journal of the American Chemical Society'
_journal_page_first 3825
_journal_page_last 3833
_journal_paper_doi 10.1021/ja2104697
_journal_volume 134
_journal_year 2012
_chemical_formula_moiety 'C14 H13 F4 N4 O2'
_chemical_formula_sum 'C14 H13 F4 N4 O2'
_chemical_formula_weight 345.28
_chemical_name_systematic
; 
 ? 
;
_space_group_IT_number 14
_symmetry_cell_setting monoclinic
_symmetry_space_group_name_Hall '-P 2ybc'
_symmetry_space_group_name_H-M 'P 1 21/c 1'
_atom_sites_solution_hydrogens geom
_atom_sites_solution_primary direct
_atom_sites_solution_secondary difmap
_audit_creation_method SHELXL-97
_cell_angle_alpha 90.00
_cell_angle_beta 110.586(2)
_cell_angle_gamma 90.00
_cell_formula_units_Z 4
_cell_length_a 8.5019(11)
_cell_length_b 20.951(3)
_cell_length_c 8.7237(12)
_cell_measurement_reflns_used 5645
_cell_measurement_temperature 100(2)
_cell_measurement_theta_max 28.37
_cell_measurement_theta_min 2.56
_cell_volume 1454.7(3)
_computing_cell_refinement 'Bruker SAINT (Bruker-AXS 2009a)'
_computing_data_collection 'Bruker APEX2 (Bruker-AXS, 2009)'
_computing_data_reduction 'Bruker SAINT (Bruker-AXS 2009a)'
_computing_molecular_graphics 'Bruker SHELXTL(Bruker-AXS 2008)'
_computing_publication_material 'Bruker SHELXTL(Bruker-AXS 2008)'
_computing_structure_refinement 'SHELXL (Sheldrick, 2008)'
_computing_structure_solution 'SHELXS (Sheldrick, 2008)'
_diffrn_ambient_temperature 100(2)
_diffrn_measured_fraction_theta_full 0.994
_diffrn_measured_fraction_theta_max 0.994
_diffrn_measurement_device_type 'Bruker Smart APEX CCD'
_diffrn_measurement_method '\f and \w scans'
_diffrn_radiation_monochromator graphite
_diffrn_radiation_source 'fine-focus sealed tube'
_diffrn_radiation_type MoK\a
_diffrn_radiation_wavelength 0.71073
_diffrn_reflns_av_R_equivalents 0.0342
_diffrn_reflns_av_sigmaI/netI 0.0348
_diffrn_reflns_limit_h_max 10
_diffrn_reflns_limit_h_min -11
_diffrn_reflns_limit_k_max 26
_diffrn_reflns_limit_k_min -27
_diffrn_reflns_limit_l_max 11
_diffrn_reflns_limit_l_min -11
_diffrn_reflns_number 12517
_diffrn_reflns_theta_full 27.50
_diffrn_reflns_theta_max 27.50
_diffrn_reflns_theta_min 1.94
_exptl_absorpt_coefficient_mu 0.143
_exptl_absorpt_correction_T_max 0.9972
_exptl_absorpt_correction_T_min 0.5158
_exptl_absorpt_correction_type multi-scan
_exptl_absorpt_process_details 'SADABS (Sheldrick, 2008a)'
_exptl_crystal_colour purple
_exptl_crystal_density_diffrn 1.577
_exptl_crystal_description Plate
_exptl_crystal_F_000 708
_exptl_crystal_size_max 0.25
_exptl_crystal_size_mid 0.09
_exptl_crystal_size_min 0.02
_refine_diff_density_max 0.289
_refine_diff_density_min -0.235
_refine_diff_density_rms 0.049
_refine_ls_extinction_method none
_refine_ls_goodness_of_fit_ref 1.016
_refine_ls_hydrogen_treatment mixed
_refine_ls_matrix_type full
_refine_ls_number_parameters 225
_refine_ls_number_reflns 3322
_refine_ls_number_restraints 0
_refine_ls_restrained_S_all 1.016
_refine_ls_R_factor_all 0.0593
_refine_ls_R_factor_gt 0.0398
_refine_ls_shift/su_max 0.000
_refine_ls_shift/su_mean 0.000
_refine_ls_structure_factor_coef Fsqd
_refine_ls_weighting_details 'calc w=1/[\s^2^(Fo^2^)+(0.0415P)^2^+0.6402P] where P=(Fo^2^+2Fc^2^)/3'
_refine_ls_weighting_scheme calc
_refine_ls_wR_factor_gt 0.0868
_refine_ls_wR_factor_ref 0.0955
_reflns_number_gt 2534
_reflns_number_total 3322
_reflns_threshold_expression >2sigma(I)
_cod_data_source_file ja2104697_si_002_01.cif
_cod_data_source_block F4BImNN_100K
_cod_database_code 4117543

loop_
_symmetry_equiv_pos_as_xyz
'x, y, z'
'-x, y+1/2, -z+1/2'
'-x, -y, -z'
'x, -y-1/2, z-1/2'

loop_
_atom_site_label
_atom_site_type_symbol
_atom_site_fract_x
_atom_site_fract_y
_atom_site_fract_z
_atom_site_U_iso_or_equiv
_atom_site_adp_type
_atom_site_occupancy
_atom_site_symmetry_multiplicity
_atom_site_calc_flag
_atom_site_refinement_flags
F1 F 1.18612(13) 0.66844(5) 0.69218(12) 0.0261(2) Uani 1 1 d .
F2 F 1.30695(13) 0.54822(5) 0.78758(14) 0.0304(3) Uani 1 1 d .
F3 F 1.25587(13) 0.49028(5) 1.03997(13) 0.0272(3) Uani 1 1 d .
F4 F 1.07813(13) 0.54802(5) 1.20753(12) 0.0253(2) Uani 1 1 d .
O1 O 0.89873(15) 0.86414(6) 0.86582(14) 0.0218(3) Uani 1 1 d .
O2 O 0.63838(15) 0.72471(6) 1.11158(15) 0.0231(3) Uani 1 1 d .
N1 N 0.79788(17) 0.84122(6) 0.93123(16) 0.0167(3) Uani 1 1 d .
N2 N 0.67266(17) 0.77540(6) 1.04816(16) 0.0170(3) Uani 1 1 d .
N3 N 0.98367(16) 0.72795(6) 0.87034(16) 0.0160(3) Uani 1 1 d .
N4 N 0.93756(17) 0.67862(6) 1.08077(16) 0.0158(3) Uani 1 1 d .
C1 C 1.1582(2) 0.63975(8) 0.8178(2) 0.0187(3) Uani 1 1 d .
C2 C 1.2186(2) 0.57947(8) 0.8654(2) 0.0205(4) Uani 1 1 d .
C3 C 1.1908(2) 0.54885(8) 0.9966(2) 0.0196(4) Uani 1 1 d .
C4 C 1.1015(2) 0.57785(8) 1.08057(19) 0.0176(3) Uani 1 1 d .
C5 C 1.03682(19) 0.63839(7) 1.03081(19) 0.0156(3) Uani 1 1 d .
C6 C 1.06453(19) 0.66969(7) 0.90015(19) 0.0150(3) Uani 1 1 d .
C7 C 0.9096(2) 0.73090(7) 0.98109(19) 0.0153(3) Uani 1 1 d .
C8 C 0.7981(2) 0.78205(8) 0.98891(19) 0.0158(3) Uani 1 1 d .
C9 C 0.6602(2) 0.88213(8) 0.9491(2) 0.0192(4) Uani 1 1 d .
C10 C 0.5533(2) 0.90484(9) 0.7782(2) 0.0260(4) Uani 1 1 d .
H10A H 0.6236 0.9289 0.7304 0.039 Uiso 1 1 calc R
H10B H 0.4629 0.9324 0.7852 0.039 Uiso 1 1 calc R
H10C H 0.5046 0.8679 0.7089 0.039 Uiso 1 1 calc R
C11 C 0.7447(2) 0.93975(9) 1.0535(2) 0.0271(4) Uani 1 1 d .
H11A H 0.8195 0.9251 1.1611 0.041 Uiso 1 1 calc R
H11B H 0.6585 0.9679 1.0673 0.041 Uiso 1 1 calc R
H11C H 0.8100 0.9632 0.9991 0.041 Uiso 1 1 calc R
C12 C 0.5696(2) 0.83523(8) 1.0312(2) 0.0190(3) Uani 1 1 d .
C13 C 0.3891(2) 0.81782(9) 0.9271(2) 0.0291(4) Uani 1 1 d .
H13A H 0.3858 0.8018 0.8205 0.044 Uiso 1 1 calc R
H13B H 0.3177 0.8558 0.9112 0.044 Uiso 1 1 calc R
H13C H 0.3480 0.7847 0.9829 0.044 Uiso 1 1 calc R
C14 C 0.5781(2) 0.85437(9) 1.2031(2) 0.0270(4) Uani 1 1 d .
H14A H 0.5309 0.8201 1.2501 0.041 Uiso 1 1 calc R
H14B H 0.5134 0.8936 1.1968 0.041 Uiso 1 1 calc R
H14C H 0.6955 0.8616 1.2725 0.041 Uiso 1 1 calc R
H4N H 0.908(3) 0.6736(11) 1.170(3) 0.045(6) Uiso 1 1 d .

loop_
_atom_site_aniso_label
_atom_site_aniso_U_11
_atom_site_aniso_U_22
_atom_site_aniso_U_33
_atom_site_aniso_U_23
_atom_site_aniso_U_13
_atom_site_aniso_U_12
F1 0.0303(6) 0.0293(6) 0.0275(6) 0.0032(4) 0.0212(5) 0.0032(4)
F2 0.0318(6) 0.0249(6) 0.0448(7) -0.0049(5) 0.0265(5) 0.0048(4)
F3 0.0272(6) 0.0168(5) 0.0385(6) 0.0021(4) 0.0128(5) 0.0063(4)
F4 0.0332(6) 0.0207(5) 0.0245(5) 0.0075(4) 0.0133(5) 0.0045(4)
O1 0.0282(7) 0.0208(6) 0.0213(6) 0.0006(5) 0.0148(5) -0.0012(5)
O2 0.0263(6) 0.0215(6) 0.0270(7) 0.0043(5) 0.0161(5) -0.0016(5)
N1 0.0189(7) 0.0165(7) 0.0163(7) 0.0000(5) 0.0082(6) 0.0006(5)
N2 0.0176(7) 0.0172(7) 0.0181(7) 0.0002(5) 0.0086(6) 0.0012(5)
N3 0.0161(7) 0.0175(7) 0.0159(7) -0.0003(5) 0.0077(5) 0.0007(5)
N4 0.0198(7) 0.0160(7) 0.0146(7) 0.0004(5) 0.0096(6) 0.0017(5)
C1 0.0173(8) 0.0219(9) 0.0195(8) -0.0008(7) 0.0098(7) -0.0019(6)
C2 0.0161(8) 0.0219(9) 0.0270(9) -0.0066(7) 0.0117(7) 0.0005(6)
C3 0.0171(8) 0.0131(8) 0.0261(9) 0.0000(7) 0.0047(7) 0.0019(6)
C4 0.0184(8) 0.0166(8) 0.0168(8) 0.0018(6) 0.0048(6) -0.0016(6)
C5 0.0140(7) 0.0174(8) 0.0152(8) -0.0021(6) 0.0049(6) -0.0002(6)
C6 0.0144(7) 0.0153(8) 0.0152(7) -0.0006(6) 0.0050(6) -0.0004(6)
C7 0.0169(8) 0.0163(8) 0.0126(7) -0.0002(6) 0.0051(6) -0.0008(6)
C8 0.0176(8) 0.0181(8) 0.0127(7) -0.0009(6) 0.0065(6) 0.0002(6)
C9 0.0192(8) 0.0176(8) 0.0203(8) -0.0004(7) 0.0065(7) 0.0044(6)
C10 0.0264(9) 0.0223(9) 0.0264(9) 0.0052(7) 0.0058(8) 0.0045(7)
C11 0.0296(10) 0.0216(9) 0.0324(10) -0.0085(8) 0.0137(8) 0.0004(7)
C12 0.0185(8) 0.0204(8) 0.0192(8) 0.0010(7) 0.0081(7) 0.0054(6)
C13 0.0198(9) 0.0337(10) 0.0324(10) 0.0041(8) 0.0073(8) 0.0012(8)
C14 0.0313(10) 0.0299(10) 0.0243(9) -0.0010(8) 0.0152(8) 0.0089(8)

loop_
_atom_type_symbol
_atom_type_description
_atom_type_scat_dispersion_real
_atom_type_scat_dispersion_imag
_atom_type_scat_source
C C 0.0033 0.0016 'International Tables Vol C Tables 4.2.6.8 and 6.1.1.4'
H H 0.0000 0.0000 'International Tables Vol C Tables 4.2.6.8 and 6.1.1.4'
N N 0.0061 0.0033 'International Tables Vol C Tables 4.2.6.8 and 6.1.1.4'
O O 0.0106 0.0060 'International Tables Vol C Tables 4.2.6.8 and 6.1.1.4'
F F 0.0171 0.0103 'International Tables Vol C Tables 4.2.6.8 and 6.1.1.4'

loop_
_geom_angle_atom_site_label_1
_geom_angle_atom_site_label_2
_geom_angle_atom_site_label_3
_geom_angle
O1 N1 C8 127.09(14)
O1 N1 C9 120.07(13)
C8 N1 C9 112.84(13)
O2 N2 C8 125.77(13)
O2 N2 C12 121.39(13)
C8 N2 C12 112.83(13)
C7 N3 C6 103.68(13)
C7 N4 C5 106.26(13)
C7 N4 H4N 127.0(14)
C5 N4 H4N 126.3(14)
F1 C1 C2 120.32(15)
F1 C1 C6 121.05(15)
C2 C1 C6 118.61(15)
F2 C2 C1 120.71(15)
F2 C2 C3 118.24(15)
C1 C2 C3 121.05(15)
F3 C3 C4 120.37(15)
F3 C3 C2 118.43(15)
C4 C3 C2 121.19(15)
F4 C4 C3 120.30(14)
F4 C4 C5 121.60(14)
C3 C4 C5 118.11(15)
N4 C5 C4 133.11(15)
N4 C5 C6 105.62(14)
C4 C5 C6 121.23(14)
N3 C6 C1 129.61(15)
N3 C6 C5 110.56(13)
C1 C6 C5 119.79(15)
N3 C7 N4 113.88(14)
N3 C7 C8 123.69(14)
N4 C7 C8 122.27(14)
N1 C8 N2 110.10(14)
N1 C8 C7 125.65(14)
N2 C8 C7 124.16(14)
N1 C9 C10 107.16(13)
N1 C9 C11 107.01(13)
C10 C9 C11 109.25(14)
N1 C9 C12 102.45(12)
C10 C9 C12 114.98(14)
C11 C9 C12 115.17(14)
C9 C10 H10A 109.5
C9 C10 H10B 109.5
H10A C10 H10B 109.5
C9 C10 H10C 109.5
H10A C10 H10C 109.5
H10B C10 H10C 109.5
C9 C11 H11A 109.5
C9 C11 H11B 109.5
H11A C11 H11B 109.5
C9 C11 H11C 109.5
H11A C11 H11C 109.5
H11B C11 H11C 109.5
N2 C12 C13 106.74(14)
N2 C12 C14 107.24(13)
C13 C12 C14 109.66(14)
N2 C12 C9 101.78(12)
C13 C12 C9 115.51(14)
C14 C12 C9 114.96(14)
C12 C13 H13A 109.5
C12 C13 H13B 109.5
H13A C13 H13B 109.5
C12 C13 H13C 109.5
H13A C13 H13C 109.5
H13B C13 H13C 109.5
C12 C14 H14A 109.5
C12 C14 H14B 109.5
H14A C14 H14B 109.5
C12 C14 H14C 109.5
H14A C14 H14C 109.5
H14B C14 H14C 109.5

loop_
_geom_bond_atom_site_label_1
_geom_bond_atom_site_label_2
_geom_bond_distance
F1 C1 1.3424(19)
F2 C2 1.3466(18)
F3 C3 1.3445(18)
F4 C4 1.3460(18)
O1 N1 1.2787(17)
O2 N2 1.2776(17)
N1 C8 1.338(2)
N1 C9 1.502(2)
N2 C8 1.346(2)
N2 C12 1.506(2)
N3 C7 1.3275(19)
N3 C6 1.380(2)
N4 C7 1.366(2)
N4 C5 1.368(2)
N4 H4N 0.91(2)
C1 C2 1.372(2)
C1 C6 1.395(2)
C2 C3 1.403(2)
C3 C4 1.368(2)
C4 C5 1.390(2)
C5 C6 1.405(2)
C7 C8 1.448(2)
C9 C10 1.524(2)
C9 C11 1.531(2)
C9 C12 1.568(2)
C10 H10A 0.9800
C10 H10B 0.9800
C10 H10C 0.9800
C11 H11A 0.9800
C11 H11B 0.9800
C11 H11C 0.9800
C12 C13 1.527(2)
C12 C14 1.529(2)
C13 H13A 0.9800
C13 H13B 0.9800
C13 H13C 0.9800
C14 H14A 0.9800
C14 H14B 0.9800
C14 H14C 0.9800

loop_
_geom_hbond_atom_site_label_D
_geom_hbond_atom_site_label_H
_geom_hbond_atom_site_label_A
_geom_hbond_distance_DH
_geom_hbond_distance_HA
_geom_hbond_distance_DA
_geom_hbond_angle_DHA
_geom_hbond_site_symmetry_A
N4 H4N O1 0.91(2) 1.91(2) 2.7700(18) 158(2) 4_576
